data_7025359
loop_
_publ_author_name
'Karadas, Ferdi'
'Avendano, Carolina'
'Hilfiger, Matthew G.'
'Prosvirin, Andrey V.'
'Dunbar, Kim R.'

_publ_section_title
;
 Use of a rhenium cyanide nanomagnet as a building block for new clusters
 and extended networks.
;
_journal_issue 20
_journal_name_full 'Dalton transactions (Cambridge, England : 2003)'
_journal_page_first 4968
_journal_page_last 4977
_journal_paper_doi 10.1039/b927242a
_journal_volume 39
_journal_year 2010
_chemical_formula_sum 'C181.49 H153.7 Cl3 Mn4 N12 O15 P12 Re4'
_chemical_formula_weight 4185.32
_chemical_name_common 'ReMn MeOH'
_chemical_name_systematic
;
?
;
_space_group_IT_number 14
_symmetry_cell_setting monoclinic
_symmetry_space_group_name_Hall '-P 2yn'
_symmetry_space_group_name_H-M 'P 1 21/n 1'
_atom_sites_solution_hydrogens geom
_atom_sites_solution_primary direct
_atom_sites_solution_secondary difmap
_audit_creation_method SHELXL-97
_cell_angle_alpha 90.00
_cell_angle_beta 95.824(2)
_cell_angle_gamma 90.00
_cell_formula_units_Z 4
_cell_length_a 18.088(2)
_cell_length_b 34.418(4)
_cell_length_c 33.490(4)
_cell_measurement_temperature 296(2)
_cell_volume 20742(4)
_computing_cell_refinement 'SMART V5.625 (Bruker, 2000)'
_computing_data_collection 'SMART V5.625 (Bruker, 2000)'
_computing_data_reduction 'SAINT V6.32 (Bruker, 2001)'
_computing_molecular_graphics 'X-Seed (Barbour, 2001)'
_computing_publication_material 'SHELXL-97 (Sheldrick, 1997)'
_computing_structure_refinement 'SHELXL-97 (Sheldrick, 1997)'
_computing_structure_solution 'SHELXS-97 (Sheldrick, 1997)'
_diffrn_ambient_temperature 296(2)
_diffrn_measured_fraction_theta_full 0.994
_diffrn_measured_fraction_theta_max 0.994
_diffrn_radiation_monochromator graphite
_diffrn_radiation_source 'fine-focus sealed tube'
_diffrn_radiation_type MoK\a
_diffrn_radiation_wavelength 0.71073
_diffrn_reflns_av_R_equivalents 0.0860
_diffrn_reflns_av_sigmaI/netI 0.0688
_diffrn_reflns_limit_h_max 22
_diffrn_reflns_limit_h_min -22
_diffrn_reflns_limit_k_max 42
_diffrn_reflns_limit_k_min -43
_diffrn_reflns_limit_l_max 41
_diffrn_reflns_limit_l_min -41
_diffrn_reflns_number 218950
_diffrn_reflns_theta_full 26.45
_diffrn_reflns_theta_max 26.45
_diffrn_reflns_theta_min 1.28
_exptl_absorpt_coefficient_mu 2.745
_exptl_absorpt_correction_type multi-scan
_exptl_absorpt_process_details 'SADABS v2.03 (Bruker, 2003)'
_exptl_crystal_colour red
_exptl_crystal_density_diffrn 1.340
_exptl_crystal_density_method 'not measured'
_exptl_crystal_description plate
_exptl_crystal_F_000 8311
_exptl_crystal_size_max 0.34
_exptl_crystal_size_mid 0.32
_exptl_crystal_size_min 0.06
_refine_diff_density_max 18.494
_refine_diff_density_min -1.701
_refine_diff_density_rms 0.407
_refine_ls_extinction_method none
_refine_ls_goodness_of_fit_ref 1.042
_refine_ls_hydrogen_treatment constr
_refine_ls_matrix_type full
_refine_ls_number_parameters 1196
_refine_ls_number_reflns 42507
_refine_ls_number_restraints 0
_refine_ls_restrained_S_all 1.042
_refine_ls_R_factor_all 0.1576
_refine_ls_R_factor_gt 0.1104
_refine_ls_shift/su_max 0.105
_refine_ls_shift/su_mean 0.004
_refine_ls_structure_factor_coef Fsqd
_refine_ls_weighting_details 'calc w=1/[\s^2^(Fo^2^)+(0.1822P)^2^+827.1620P] where P=(Fo^2^+2Fc^2^)/3'
_refine_ls_weighting_scheme calc
_refine_ls_wR_factor_gt 0.3087
_refine_ls_wR_factor_ref 0.3555
_reflns_number_gt 28759
_reflns_number_total 42507
_reflns_threshold_expression >2sigma(I)
_cod_data_source_file b927242a.txt
_cod_data_source_block c:\compound3
_cod_depositor_comments
;
The following automatic conversions were performed:

'_symmetry_cell_setting' value 'Monoclinic' changed to 'monoclinic'
according to /home/saulius/struct/CIF-dictionaries/cif_core.dic
dictionary named 'cif_core.dic' version 2.4.2 from 2011-04-26.

Automatic conversion script
Id: cif_fix_values 1891 2012-01-12 08:04:46Z andrius 

The following automatic conversions were performed:

'_refine_ls_hydrogen_treatment' value 'constrained' was replaced with
the value 'constr' as specified in the replacement file
'src/cod-tools/trunk/data/replacement-values/replacement_values.lst'.

Automatic conversion script
Id: cif_fix_values 5376 2017-05-30 11:51:03Z andrius 
;
_cod_original_sg_symbol_H-M P2(1)/n
_cod_original_formula_sum 'C181.49 H153.70 Cl3 Mn4 N12 O15 P12 Re4'
_cod_database_code 7025359

loop_
_symmetry_equiv_pos_as_xyz
'x, y, z'
'-x+1/2, y+1/2, -z+1/2'
'-x, -y, -z'
'x-1/2, -y-1/2, z-1/2'

loop_
_atom_site_label
_atom_site_type_symbol
_atom_site_fract_x
_atom_site_fract_y
_atom_site_fract_z
_atom_site_U_iso_or_equiv
_atom_site_adp_type
_atom_site_occupancy
_atom_site_symmetry_multiplicity
_atom_site_calc_flag
_atom_site_refinement_flags
_atom_site_disorder_assembly
_atom_site_disorder_group
Re1 Re -0.252722(10) 0.195231(6) 0.407562(6) 0.03206(5) Uani 1 1 d . A .
Re2 Re 0.098802(9) 0.229336(5) 0.277262(5) 0.02643(4) Uani 1 1 d . . .
Re3 Re 0.093871(9) 0.334231(5) 0.483461(5) 0.02463(4) Uani 1 1 d . A .
Re4 Re -0.194822(10) 0.402636(6) 0.289521(6) 0.02953(5) Uani 1 1 d . A .
Mn1 Mn 0.04299(6) 0.19303(3) 0.42529(4) 0.0189(3) Uani 0.5077(14) 1 d P A 1
Mn2 Mn -0.18736(4) 0.25096(2) 0.27177(2) 0.02780(18) Uani 1 1 d . . .
Mn3 Mn -0.18448(6) 0.34091(3) 0.42911(3) 0.0693(3) Uani 1 1 d . . .
Mn4 Mn 0.08641(4) 0.37117(2) 0.331694(19) 0.02658(17) Uani 1 1 d . . .
Mn20 Mn 0.02884(9) 0.20191(5) 0.42033(5) 0.0353(3) Uiso 0.4923(14) 1 d P A 2
Cl1 Cl 0.1120(4) 0.12895(19) 0.46668(19) 0.1206(18) Uiso 0.5077(14) 1 d P A 1
Cl2 Cl 0.18527(12) 0.43424(6) 0.30887(6) 0.0742(6) Uani 1 1 d . . .
Cl3 Cl -0.28491(18) 0.38788(9) 0.49121(9) 0.0535(9) Uani 0.4923(14) 1 d P A 2
Cl18 Cl -0.27019(7) 0.21433(4) 0.19441(4) 0.0428(4) Uani 1 1 d . . .
P1 P -0.38518(7) 0.20323(6) 0.39067(4) 0.0487(5) Uani 1 1 d . . .
P2 P -0.27899(9) 0.18342(5) 0.47582(4) 0.0441(4) Uani 1 1 d . . .
P3 P -0.27777(9) 0.12681(5) 0.39607(5) 0.0486(4) Uani 1 1 d . . .
P8 P 0.08425(6) 0.31420(3) 0.55173(3) 0.0261(3) Uani 1 1 d . . .
P9 P 0.11171(6) 0.25022(4) 0.20899(3) 0.0293(3) Uani 1 1 d . . .
P10 P -0.18128(7) 0.41976(4) 0.22008(4) 0.0334(3) Uani 1 1 d . . .
P11 P 0.22697(6) 0.32873(4) 0.49590(3) 0.0278(3) Uani 1 1 d . . .
P13 P -0.32770(7) 0.40801(4) 0.27128(4) 0.0329(3) Uani 1 1 d . . .
P14 P 0.11534(6) 0.39933(3) 0.50992(3) 0.0250(3) Uani 1 1 d . . .
P15 P 0.23253(7) 0.22245(4) 0.28640(4) 0.0310(3) Uani 1 1 d . . .
P16 P 0.10041(7) 0.16267(4) 0.25366(4) 0.0342(3) Uani 1 1 d . . .
P17 P -0.20359(7) 0.47172(4) 0.30361(4) 0.0352(3) Uani 1 1 d . . .
O1 O -0.2874(9) 0.3972(7) 0.5304(5) 0.230(8) Uani 0.4923(14) 1 d P A 2
O3 O 0.0889(13) 0.1612(3) 0.4765(8) 0.351(11) Uani 0.5077(14) 1 d P A 1
O4 O -0.2684(3) 0.24704(13) 0.22249(13) 0.0665(14) Uani 1 1 d . . .
O7 O -0.2741(6) 0.3521(4) 0.4731(4) 0.112(4) Uani 0.4923(14) 1 d P A 2
O9 O 0.3892(4) 0.04240(19) 0.3997(2) 0.115(2) Uani 1 1 d . . .
O11 O 0.1801(4) 0.3942(2) 0.3037(2) 0.123(3) Uani 1 1 d . . .
O15 O -0.2513(3) 0.22871(16) 0.15646(12) 0.0664(16) Uani 1 1 d . . .
O17 O -0.1024(5) 0.3191(3) 0.3751(3) 0.060(3) Uani 0.4923(14) 1 d P A 2
O21 O -0.2268(12) 0.4122(6) 0.4778(6) 0.162(7) Uiso 0.4923(14) 1 d P A 2
O25 O 0.0564(11) 0.0968(3) 0.4790(4) 0.140(6) Uani 0.5077(14) 1 d P A 1
O26 O 0.1960(10) 0.1102(5) 0.4694(7) 0.196(8) Uani 0.5077(14) 1 d P A 1
O32 O -0.3542(6) 0.4041(4) 0.4835(4) 0.106(5) Uani 0.4923(14) 1 d P A 2
O35 O -0.2145(3) 0.18766(16) 0.21051(18) 0.0864(19) Uani 1 1 d . . .
O36 O -0.3414(3) 0.19992(19) 0.18900(16) 0.107(2) Uani 1 1 d . . .
O69 O -0.0608(9) 0.2531(6) 0.3900(6) 0.187(8) Uani 0.5077(14) 1 d P A 1
O92 O 0.0624(14) 0.1310(8) 0.4210(8) 0.207(10) Uiso 0.5077(14) 1 d P A 1
O95 O -0.2411(5) 0.3710(3) 0.4691(3) 0.082(3) Uani 0.5077(14) 1 d P A 1
O139 O 0.2550(4) 0.4472(3) 0.3332(2) 0.126(3) Uani 1 1 d . . .
O149 O 0.1806(6) 0.4513(3) 0.2694(2) 0.188(4) Uani 1 1 d . . .
O154 O 0.082(2) 0.1617(10) 0.4403(10) 0.266(15) Uiso 0.4923(14) 1 d P A 2
O185 O 0.1295(4) 0.4426(3) 0.3292(2) 0.139(3) Uani 1 1 d . . .
N1 N -0.0749(3) 0.19026(13) 0.42637(14) 0.0418(10) Uiso 1 1 d . . .
N2 N -0.2126(2) 0.21789(12) 0.31949(13) 0.0360(9) Uiso 1 1 d . B .
N3 N -0.2274(2) 0.28629(13) 0.41818(13) 0.0407(10) Uiso 1 1 d . A .
N4 N 0.0625(2) 0.20271(13) 0.36510(13) 0.0373(9) Uiso 1 1 d . . .
N5 N -0.0783(2) 0.24238(12) 0.26429(12) 0.0329(9) Uiso 1 1 d . . .
N6 N 0.1053(2) 0.31556(12) 0.31295(12) 0.0325(9) Uiso 1 1 d . . .
N7 N 0.0763(2) 0.24714(13) 0.44963(13) 0.0370(9) Uiso 1 1 d . . .
N8 N -0.0845(2) 0.33669(12) 0.46109(13) 0.0361(9) Uiso 1 1 d . A .
N9 N 0.0924(2) 0.36417(12) 0.39232(12) 0.0316(8) Uiso 1 1 d . A .
N10 N -0.1995(2) 0.30971(12) 0.28216(12) 0.0346(9) Uiso 1 1 d . . .
N11 N -0.2006(3) 0.37800(14) 0.38115(14) 0.0448(11) Uiso 1 1 d . A .
N12 N -0.0197(2) 0.38599(12) 0.30866(12) 0.0359(9) Uiso 1 1 d . A .
C1 C -0.1384(3) 0.19107(14) 0.42061(14) 0.0314(10) Uiso 1 1 d . A .
C2 C -0.2296(2) 0.20860(13) 0.34926(13) 0.0279(9) Uiso 1 1 d . . .
C3 C -0.2390(3) 0.25371(15) 0.41560(15) 0.0345(10) Uiso 1 1 d . . .
C4 C 0.0793(3) 0.21196(13) 0.33466(13) 0.0284(9) Uiso 1 1 d . A .
C5 C -0.0159(2) 0.23713(13) 0.26808(13) 0.0247(9) Uiso 1 1 d . . .
C6 C 0.1037(2) 0.28493(13) 0.29980(13) 0.0269(9) Uiso 1 1 d . . .
C7 C 0.0828(3) 0.27765(14) 0.46104(14) 0.0331(10) Uiso 1 1 d . A .
C8 C -0.0207(2) 0.33685(12) 0.47099(13) 0.0241(9) Uiso 1 1 d . . .
C9 C 0.0977(2) 0.35297(13) 0.42479(13) 0.0264(9) Uiso 1 1 d . . .
C10 C -0.1986(3) 0.34326(14) 0.28257(14) 0.0319(10) Uiso 1 1 d . . .
C11 C -0.2014(3) 0.38797(14) 0.34875(14) 0.0306(10) Uiso 1 1 d . . .
C12 C -0.0806(3) 0.39373(14) 0.30209(14) 0.0304(10) Uiso 1 1 d . . .
C13 C 0.0124(3) 0.33499(14) 0.58099(14) 0.0312(10) Uiso 1 1 d . . .
C14 C 0.0328(3) 0.42898(14) 0.50943(14) 0.0299(10) Uiso 1 1 d . . .
C15 C 0.1793(3) 0.43195(13) 0.48653(14) 0.0294(9) Uiso 1 1 d . . .
C18 C 0.2106(3) 0.36290(13) 0.57367(13) 0.0283(9) Uiso 1 1 d . . .
C21 C 0.1189(3) 0.30151(15) 0.20047(15) 0.0362(11) Uiso 1 1 d . . .
C22 C -0.0418(3) 0.36057(15) 0.56256(15) 0.0361(11) Uiso 1 1 d . . .
H22 H -0.0409 0.3677 0.5358 0.043 Uiso 1 1 calc R . .
C23 C 0.2934(3) 0.26481(15) 0.28442(15) 0.0363(11) Uiso 1 1 d . . .
C25 C -0.2669(3) 0.48623(15) 0.34126(16) 0.0386(11) Uiso 1 1 d . . .
C26 C -0.1335(3) 0.31630(17) 0.17032(17) 0.0445(13) Uiso 1 1 d . . .
H26 H -0.1060 0.2945 0.1790 0.053 Uiso 1 1 calc R . .
C27 C -0.0505(3) 0.47355(16) 0.53912(16) 0.0388(11) Uiso 1 1 d . . .
H27 H -0.0616 0.4891 0.5604 0.047 Uiso 1 1 calc R . .
C29 C 0.0659(3) 0.32666(15) 0.21361(15) 0.0369(11) Uiso 1 1 d . . .
H29 H 0.0284 0.3160 0.2272 0.044 Uiso 1 1 calc R . .
C30 C -0.0976(3) 0.36568(17) 0.62441(18) 0.0479(13) Uiso 1 1 d . . .
H30 H -0.1348 0.3756 0.6388 0.057 Uiso 1 1 calc R . .
C31 C -0.2087(3) 0.24837(15) 0.51032(15) 0.0375(11) Uiso 1 1 d . . .
H31 H -0.1717 0.2414 0.4943 0.045 Uiso 1 1 calc R B .
C32 C -0.3835(3) 0.40041(16) 0.31254(16) 0.0407(12) Uiso 1 1 d . . .
C33 C -0.1243(3) 0.50124(17) 0.32371(17) 0.0432(12) Uiso 1 1 d . . .
C34 C -0.3741(3) 0.37422(15) 0.23615(15) 0.0375(11) Uiso 1 1 d . . .
C35 C 0.0130(3) 0.32568(16) 0.62169(16) 0.0410(12) Uiso 1 1 d . . .
H35 H 0.0496 0.3094 0.6340 0.049 Uiso 1 1 calc R . .
C36 C 0.2394(3) 0.45111(15) 0.50848(15) 0.0359(11) Uiso 1 1 d . . .
H36 H 0.2487 0.4476 0.5361 0.043 Uiso 1 1 calc R . .
C37 C -0.2571(3) 0.45049(17) 0.19917(17) 0.0438(12) Uiso 1 1 d . . .
H37A H -0.2391 0.4662 0.1782 0.053 Uiso 1 1 calc R . .
H37B H -0.2959 0.4338 0.1865 0.053 Uiso 1 1 calc R . .
C38 C 0.2166(3) 0.18843(16) 0.20650(16) 0.0393(11) Uiso 1 1 d . . .
C39 C 0.1699(3) 0.32426(14) 0.58381(15) 0.0328(10) Uiso 1 1 d . . .
H39A H 0.1584 0.3255 0.6114 0.039 Uiso 1 1 calc R . .
H39B H 0.2038 0.3027 0.5818 0.039 Uiso 1 1 calc R . .
C40 C 0.2592(3) 0.32701(18) 0.41781(18) 0.0476(13) Uiso 1 1 d . . .
H40 H 0.2277 0.3056 0.4167 0.057 Uiso 1 1 calc R . .
C42 C 0.2712(3) 0.28134(14) 0.50453(14) 0.0320(10) Uiso 1 1 d . . .
C43 C 0.2775(3) 0.34651(15) 0.45454(15) 0.0362(11) Uiso 1 1 d . . .
C44 C -0.4890(4) 0.34829(19) 0.2030(2) 0.0569(16) Uiso 1 1 d . . .
H44 H -0.5406 0.3488 0.1995 0.068 Uiso 1 1 calc R . .
C45 C 0.2594(3) 0.37575(16) 0.61225(15) 0.0392(11) Uiso 1 1 d . . .
H45A H 0.2968 0.3564 0.6193 0.059 Uiso 1 1 calc R . .
H45B H 0.2288 0.3786 0.6338 0.059 Uiso 1 1 calc R . .
H45C H 0.2828 0.4001 0.6075 0.059 Uiso 1 1 calc R . .
C46 C -0.2736(3) 0.22590(17) 0.50967(17) 0.0449(13) Uiso 1 1 d . B .
C47 C 0.2852(3) 0.47559(17) 0.48792(17) 0.0441(13) Uiso 1 1 d . . .
H47 H 0.3268 0.4871 0.5017 0.053 Uiso 1 1 calc R . .
C48 C -0.0737(4) 0.22345(18) 0.10615(19) 0.0513(14) Uiso 1 1 d . . .
H48 H -0.1121 0.2196 0.0859 0.062 Uiso 1 1 calc R . .
C49 C 0.2654(3) 0.18990(16) 0.24716(15) 0.0389(11) Uiso 1 1 d . . .
H49A H 0.3149 0.1981 0.2422 0.047 Uiso 1 1 calc R . .
H49B H 0.2694 0.1637 0.2579 0.047 Uiso 1 1 calc R . .
C50 C 0.0386(3) 0.23804(15) 0.16890(16) 0.0382(11) Uiso 1 1 d . . .
C51 C 0.3481(3) 0.27730(16) 0.49971(16) 0.0394(12) Uiso 1 1 d . . .
H51 H 0.3757 0.2987 0.4930 0.047 Uiso 1 1 calc R . .
C52 C 0.2087(3) 0.46689(17) 0.42676(17) 0.0444(13) Uiso 1 1 d . . .
H52 H 0.1970 0.4732 0.3999 0.053 Uiso 1 1 calc R . .
C53 C 0.2676(3) 0.21245(18) 0.52190(18) 0.0484(13) Uiso 1 1 d . . .
H53 H 0.2418 0.1908 0.5297 0.058 Uiso 1 1 calc R . .
C54 C -0.0965(3) 0.37489(16) 0.58492(16) 0.0397(12) Uiso 1 1 d . . .
H54 H -0.1332 0.3911 0.5726 0.048 Uiso 1 1 calc R . .
C55 C 0.0096(3) 0.14025(18) 0.24069(18) 0.0482(13) Uiso 1 1 d . . .
C56 C 0.0014(3) 0.24792(15) 0.53679(15) 0.0381(11) Uiso 1 1 d . . .
H56 H -0.0278 0.2646 0.5200 0.046 Uiso 1 1 calc R . .
C58 C -0.0224(3) 0.21594(15) 0.17460(15) 0.0346(10) Uiso 1 1 d . . .
H58 H -0.0269 0.2058 0.2000 0.042 Uiso 1 1 calc R . .
C59 C 0.2688(3) 0.48266(16) 0.44762(16) 0.0411(12) Uiso 1 1 d . . .
H59 H 0.2999 0.4987 0.4345 0.049 Uiso 1 1 calc R . .
C60 C 0.2702(3) 0.20289(15) 0.33459(15) 0.0368(11) Uiso 1 1 d . . .
C61 C 0.3189(4) 0.17108(19) 0.3394(2) 0.0569(16) Uiso 1 1 d . . .
H61 H 0.3341 0.1587 0.3169 0.068 Uiso 1 1 calc R . .
C62 C -0.2380(3) 0.49806(15) 0.25703(15) 0.0382(11) Uiso 1 1 d . . .
H62A H -0.2597 0.5224 0.2648 0.046 Uiso 1 1 calc R . .
H62B H -0.1955 0.5045 0.2429 0.046 Uiso 1 1 calc R . .
C63 C -0.3198(3) 0.11001(16) 0.34660(16) 0.0419(12) Uiso 1 1 d . B .
C64 C 0.1629(3) 0.44034(16) 0.44605(16) 0.0404(12) Uiso 1 1 d . . .
H64 H 0.1222 0.4287 0.4315 0.048 Uiso 1 1 calc R . .
C65 C 0.1471(3) 0.16068(16) 0.20837(16) 0.0391(11) Uiso 1 1 d . . .
H65A H 0.1634 0.1342 0.2048 0.047 Uiso 1 1 calc R . .
H65B H 0.1111 0.1668 0.1858 0.047 Uiso 1 1 calc R . .
C66 C -0.0769(3) 0.20827(17) 0.14440(17) 0.0452(13) Uiso 1 1 d . . .
H66 H -0.1168 0.1926 0.1495 0.054 Uiso 1 1 calc R . .
C67 C 0.0436(4) 0.25231(18) 0.13061(18) 0.0508(14) Uiso 1 1 d . . .
H67 H 0.0843 0.2674 0.1255 0.061 Uiso 1 1 calc R . .
C68 C 0.1067(3) 0.23739(16) 0.58443(16) 0.0396(12) Uiso 1 1 d . . .
H68 H 0.1470 0.2473 0.6008 0.047 Uiso 1 1 calc R . .
C69 C 0.3697(3) 0.26039(18) 0.29575(17) 0.0474(13) Uiso 1 1 d . . .
H69 H 0.3893 0.2360 0.3027 0.057 Uiso 1 1 calc R . .
C70 C -0.1346(3) 0.34765(15) 0.19485(15) 0.0359(11) Uiso 1 1 d . . .
H70 H -0.1051 0.3476 0.2193 0.043 Uiso 1 1 calc R . .
C71 C -0.3749(3) 0.36452(18) 0.33193(18) 0.0504(14) Uiso 1 1 d . . .
H71 H -0.3412 0.3465 0.3238 0.061 Uiso 1 1 calc R . .
C72 C -0.2538(3) 0.29187(19) 0.55819(19) 0.0514(14) Uiso 1 1 d . . .
H72 H -0.2482 0.3145 0.5733 0.062 Uiso 1 1 calc R B .
C73 C 0.3137(3) 0.33310(17) 0.27118(17) 0.0429(12) Uiso 1 1 d . . .
H73 H 0.2950 0.3572 0.2627 0.051 Uiso 1 1 calc R . .
C74 C -0.2932(3) 0.47821(17) 0.22847(17) 0.0430(12) Uiso 1 1 d . . .
C76 C -0.1995(3) 0.28102(16) 0.53473(16) 0.0425(12) Uiso 1 1 d . B .
H76 H -0.1562 0.2956 0.5351 0.051 Uiso 1 1 calc R . .
C77 C -0.3735(3) 0.32009(17) 0.18819(17) 0.0460(13) Uiso 1 1 d . . .
H77 H -0.3475 0.3019 0.1745 0.055 Uiso 1 1 calc R . .
C78 C -0.3366(3) 0.34598(16) 0.21473(16) 0.0414(12) Uiso 1 1 d . . .
H78 H -0.2851 0.3449 0.2188 0.050 Uiso 1 1 calc R . .
C79 C 0.2518(3) 0.22169(17) 0.36805(17) 0.0431(12) Uiso 1 1 d . . .
H79 H 0.2198 0.2429 0.3655 0.052 Uiso 1 1 calc R . .
C80 C -0.1269(3) 0.54092(17) 0.32481(18) 0.0477(13) Uiso 1 1 d . . .
H80 H -0.1701 0.5536 0.3146 0.057 Uiso 1 1 calc R . .
C81 C 0.3887(3) 0.32835(18) 0.28349(18) 0.0486(14) Uiso 1 1 d . . .
H81 H 0.4207 0.3494 0.2829 0.058 Uiso 1 1 calc R . .
C82 C -0.1781(3) 0.37947(16) 0.18445(16) 0.0416(12) Uiso 1 1 d . . .
C83 C 0.2886(4) 0.33994(19) 0.3831(2) 0.0538(15) Uiso 1 1 d . . .
H83 H 0.2770 0.3273 0.3587 0.065 Uiso 1 1 calc R . .
C84 C -0.0460(3) 0.45884(18) 0.2381(2) 0.0529(15) Uiso 1 1 d . . .
H84 H -0.0542 0.4540 0.2646 0.064 Uiso 1 1 calc R . .
C85 C -0.2489(4) 0.47123(19) 0.37870(19) 0.0551(15) Uiso 1 1 d . . .
H85 H -0.2077 0.4551 0.3834 0.066 Uiso 1 1 calc R . .
C86 C -0.4337(4) 0.2432(2) 0.4118(2) 0.0567(16) Uiso 1 1 d . B .
C87 C -0.0403(3) 0.14152(18) 0.27016(18) 0.0487(14) Uiso 1 1 d . . .
H87 H -0.0262 0.1535 0.2946 0.058 Uiso 1 1 calc R . .
C88 C 0.1737(4) 0.31978(19) 0.17966(19) 0.0525(15) Uiso 1 1 d . . .
H88 H 0.2114 0.3047 0.1707 0.063 Uiso 1 1 calc R . .
C89 C -0.0419(3) 0.34097(17) 0.64371(18) 0.0476(13) Uiso 1 1 d . . .
H89 H -0.0420 0.3350 0.6708 0.057 Uiso 1 1 calc R . .
C90 C 0.3441(4) 0.2097(2) 0.51728(19) 0.0546(15) Uiso 1 1 d . . .
H90 H 0.3691 0.1864 0.5226 0.066 Uiso 1 1 calc R . .
C91 C 0.3813(4) 0.24117(18) 0.50515(18) 0.0516(14) Uiso 1 1 d . . .
H91 H 0.4307 0.2383 0.5003 0.062 Uiso 1 1 calc R . .
C92 C -0.3824(3) 0.08377(18) 0.27166(19) 0.0506(14) Uiso 1 1 d . . .
H92 H -0.4036 0.0751 0.2468 0.061 Uiso 1 1 calc R . .
C93 C -0.3196(4) 0.2683(2) 0.5595(2) 0.0611(17) Uiso 1 1 d . B .
H93 H -0.3558 0.2746 0.5762 0.073 Uiso 1 1 calc R . .
C94 C 0.0659(3) 0.36589(18) 0.20773(18) 0.0478(13) Uiso 1 1 d . . .
H94 H 0.0292 0.3813 0.2171 0.057 Uiso 1 1 calc R . .
C95 C -0.3241(3) 0.51083(16) 0.33479(17) 0.0438(12) Uiso 1 1 d . . .
H95 H -0.3344 0.5217 0.3094 0.053 Uiso 1 1 calc R . .
C96 C -0.4013(4) 0.26817(19) 0.4408(2) 0.0558(15) Uiso 1 1 d . . .
H96 H -0.3513 0.2648 0.4497 0.067 Uiso 1 1 calc R B .
C97 C 0.0906(3) 0.19713(18) 0.58618(18) 0.0489(14) Uiso 1 1 d . . .
H97 H 0.1217 0.1802 0.6016 0.059 Uiso 1 1 calc R . .
C98 C -0.3557(3) 0.45550(16) 0.24860(17) 0.0443(13) Uiso 1 1 d . . .
H98A H -0.3974 0.4513 0.2284 0.053 Uiso 1 1 calc R . .
H98B H -0.3731 0.4719 0.2693 0.053 Uiso 1 1 calc R . .
C99 C -0.3741(4) 0.1659(2) 0.4764(2) 0.0632(17) Uiso 1 1 d . B .
H99A H -0.3780 0.1529 0.5018 0.076 Uiso 1 1 calc R . .
H99B H -0.4071 0.1882 0.4752 0.076 Uiso 1 1 calc R . .
C100 C -0.0125(3) 0.12289(17) 0.20508(18) 0.0479(13) Uiso 1 1 d . . .
H100 H 0.0205 0.1203 0.1857 0.058 Uiso 1 1 calc R . .
C101 C -0.1727(4) 0.3163(2) 0.1324(2) 0.0567(16) Uiso 1 1 d . . .
H101 H -0.1732 0.2945 0.1160 0.068 Uiso 1 1 calc R . .
C102 C -0.1004(3) 0.47047(17) 0.50467(17) 0.0463(13) Uiso 1 1 d . . .
H102 H -0.1457 0.4834 0.5035 0.056 Uiso 1 1 calc R . .
C103 C 0.3436(4) 0.1586(2) 0.3763(2) 0.0635(18) Uiso 1 1 d . . .
H103 H 0.3736 0.1366 0.3790 0.076 Uiso 1 1 calc R . .
C104 C -0.0892(4) 0.1082(2) 0.1972(2) 0.0624(17) Uiso 1 1 d . . .
H104 H -0.1059 0.0981 0.1722 0.075 Uiso 1 1 calc R . .
C105 C -0.0179(4) 0.20922(19) 0.53951(19) 0.0525(14) Uiso 1 1 d . . .
H105 H -0.0607 0.2000 0.5249 0.063 Uiso 1 1 calc R . .
C106 C 0.4161(3) 0.29298(18) 0.29651(18) 0.0496(14) Uiso 1 1 d . . .
H106 H 0.4661 0.2906 0.3059 0.060 Uiso 1 1 calc R . .
C107 C -0.3140(4) 0.1303(2) 0.3134(2) 0.0582(16) Uiso 1 1 d . . .
H107 H -0.2874 0.1534 0.3150 0.070 Uiso 1 1 calc R B .
C108 C -0.3268(4) 0.23612(19) 0.53504(19) 0.0523(15) Uiso 1 1 d . . .
H108 H -0.3688 0.2206 0.5355 0.063 Uiso 1 1 calc R B .
C109 C -0.3345(4) 0.50935(19) 0.20064(19) 0.0552(15) Uiso 1 1 d . . .
H10A H -0.3746 0.5202 0.2137 0.083 Uiso 1 1 calc R . .
H10B H -0.3540 0.4974 0.1759 0.083 Uiso 1 1 calc R . .
H10C H -0.3004 0.5296 0.1952 0.083 Uiso 1 1 calc R . .
C110 C -0.0116(4) 0.24440(19) 0.0996(2) 0.0539(15) Uiso 1 1 d . . .
H110 H -0.0062 0.2535 0.0739 0.065 Uiso 1 1 calc R . .
C111 C -0.3505(4) 0.5053(2) 0.4031(2) 0.0620(17) Uiso 1 1 d . . .
H111 H -0.3784 0.5123 0.4238 0.074 Uiso 1 1 calc R . .
C112 C -0.4374(4) 0.1612(2) 0.4043(2) 0.0603(17) Uiso 1 1 d . B .
H11A H -0.4864 0.1698 0.4098 0.072 Uiso 1 1 calc R . .
H11B H -0.4439 0.1439 0.3814 0.072 Uiso 1 1 calc R . .
C113 C -0.4121(4) 0.2173(2) 0.3378(2) 0.0348(15) Uiso 0.699(5) 1 d P B 2
C114 C -0.3965(5) 0.2621(3) 0.2825(3) 0.0480(19) Uiso 0.699(5) 1 d P B 2
H114 H -0.3783 0.2853 0.2731 0.058 Uiso 0.699(5) 1 calc PR B 2
C115 C -0.0018(5) 0.5451(2) 0.3529(2) 0.074(2) Uiso 1 1 d . . .
H115 H 0.0394 0.5605 0.3609 0.088 Uiso 1 1 calc R . .
C116 C -0.0536(5) 0.2866(3) 0.3724(3) 0.078(2) Uiso 1 1 d . . .
C117 C 0.0265(3) 0.18405(19) 0.56397(18) 0.0493(14) Uiso 1 1 d . . .
H117 H 0.0130 0.1581 0.5655 0.059 Uiso 1 1 calc R . .
C118 C -0.4512(4) 0.37390(19) 0.22877(19) 0.0555(15) Uiso 1 1 d . . .
H118 H -0.4783 0.3919 0.2420 0.067 Uiso 1 1 calc R . .
C119 C 0.2652(3) 0.16917(18) 0.17665(19) 0.0514(14) Uiso 1 1 d . . .
H11C H 0.3071 0.1855 0.1732 0.077 Uiso 1 1 calc R . .
H11D H 0.2363 0.1656 0.1513 0.077 Uiso 1 1 calc R . .
H11E H 0.2825 0.1444 0.1870 0.077 Uiso 1 1 calc R . .
C120 C 0.2312(3) 0.24775(16) 0.51471(16) 0.0415(12) Uiso 1 1 d . . .
H120 H 0.1803 0.2494 0.5166 0.050 Uiso 1 1 calc R . .
C121 C -0.1255(6) 0.0336(4) 0.4141(3) 0.116(4) Uiso 1 1 d . B .
H121 H -0.1262 0.0079 0.4227 0.139 Uiso 1 1 calc R . .
C122 C 0.1491(3) 0.12575(18) 0.28471(18) 0.0491(14) Uiso 1 1 d . . .
C123 C -0.3802(4) 0.2510(2) 0.3232(2) 0.0428(18) Uiso 0.699(5) 1 d P B 2
H123 H -0.3483 0.2661 0.3403 0.051 Uiso 0.699(5) 1 calc PR B 2
C124 C -0.0973(3) 0.44701(17) 0.20936(17) 0.0457(13) Uiso 1 1 d . . .
C125 C -0.3560(4) 0.0746(2) 0.3431(2) 0.0596(16) Uiso 1 1 d . . .
H125 H -0.3603 0.0592 0.3656 0.072 Uiso 1 1 calc R B .
C126 C -0.4316(4) 0.4281(2) 0.3270(2) 0.0666(18) Uiso 1 1 d . . .
H126 H -0.4357 0.4528 0.3158 0.080 Uiso 1 1 calc R . .
C127 C -0.0666(4) 0.5624(2) 0.3407(2) 0.0630(17) Uiso 1 1 d . . .
H127 H -0.0710 0.5892 0.3431 0.076 Uiso 1 1 calc R . .
C128 C -0.4644(6) 0.1127(3) 0.4560(3) 0.109(3) Uiso 1 1 d . B .
H12A H -0.4836 0.0954 0.4349 0.164 Uiso 1 1 calc R . .
H12B H -0.5035 0.1293 0.4632 0.164 Uiso 1 1 calc R . .
H12C H -0.4452 0.0978 0.4790 0.164 Uiso 1 1 calc R . .
C129 C -0.1966(7) 0.0603(3) 0.4193(4) 0.115(4) Uiso 1 1 d . . .
H129 H -0.2336 0.0528 0.4351 0.138 Uiso 1 1 calc R B .
C130 C -0.2264(4) 0.1486(2) 0.5083(2) 0.0611(17) Uiso 1 1 d . B .
C131 C 0.3241(3) 0.37828(18) 0.45538(19) 0.0501(14) Uiso 1 1 d . . .
H131 H 0.3359 0.3916 0.4794 0.060 Uiso 1 1 calc R . .
C132 C -0.0841(3) 0.44912(17) 0.47307(18) 0.0461(13) Uiso 1 1 d . . .
H132 H -0.1175 0.4480 0.4501 0.055 Uiso 1 1 calc R . .
C133 C 0.0185(4) 0.4778(2) 0.2311(2) 0.0658(18) Uiso 1 1 d . . .
H133 H 0.0514 0.4873 0.2520 0.079 Uiso 1 1 calc R . .
C134 C -0.3472(4) 0.1176(2) 0.2755(2) 0.0581(16) Uiso 1 1 d . B .
H134 H -0.3444 0.1332 0.2531 0.070 Uiso 1 1 calc R . .
C135 C -0.2175(4) 0.3813(2) 0.14586(19) 0.0556(15) Uiso 1 1 d . . .
H135 H -0.2467 0.4025 0.1374 0.067 Uiso 1 1 calc R . .
C136 C -0.0560(4) 0.4825(2) 0.3374(2) 0.0680(19) Uiso 1 1 d . . .
H136 H -0.0526 0.4556 0.3354 0.082 Uiso 1 1 calc R . .
C137 C -0.0771(7) 0.0440(4) 0.4011(4) 0.129(4) Uiso 1 1 d . . .
H137 H -0.0336 0.0293 0.4039 0.155 Uiso 1 1 calc R B .
C138 C -0.4509(4) 0.3221(2) 0.1825(2) 0.0593(16) Uiso 1 1 d . . .
H138 H -0.4769 0.3052 0.1645 0.071 Uiso 1 1 calc R . .
C139 C -0.0785(6) 0.0799(3) 0.3795(3) 0.110(3) Uiso 1 1 d . B .
H139 H -0.0382 0.0861 0.3655 0.132 Uiso 1 1 calc R . .
C140 C -0.0174(4) 0.4719(2) 0.1615(2) 0.0685(19) Uiso 1 1 d . . .
H140 H -0.0079 0.4768 0.1352 0.082 Uiso 1 1 calc R . .
C141 C -0.3689(4) 0.52065(19) 0.36469(19) 0.0536(15) Uiso 1 1 d . . .
H141 H -0.4097 0.5369 0.3593 0.064 Uiso 1 1 calc R . .
C142 C -0.2093(4) 0.3480(2) 0.1205(2) 0.073(2) Uiso 1 1 d . . .
H142 H -0.2311 0.3490 0.0942 0.088 Uiso 1 1 calc R . .
C143 C 0.4346(5) 0.0836(3) 0.3276(3) 0.088(3) Uiso 1 1 d . . .
C144 C -0.1988(4) 0.0936(2) 0.3996(2) 0.0698(19) Uiso 1 1 d . B .
C145 C 0.1728(4) 0.3588(2) 0.1723(2) 0.0641(18) Uiso 1 1 d . . .
H145 H 0.2076 0.3692 0.1567 0.077 Uiso 1 1 calc R . .
C146 C 0.1229(4) 0.3829(2) 0.1870(2) 0.0575(16) Uiso 1 1 d . . .
H146 H 0.1257 0.4096 0.1836 0.069 Uiso 1 1 calc R . .
C147 C 0.3527(4) 0.3903(2) 0.4218(2) 0.0700(19) Uiso 1 1 d . . .
H147 H 0.3848 0.4115 0.4232 0.084 Uiso 1 1 calc R . .
C148 C 0.2815(4) 0.2089(2) 0.4069(2) 0.0604(17) Uiso 1 1 d . . .
H148 H 0.2701 0.2225 0.4295 0.072 Uiso 1 1 calc R . .
C149 C -0.4738(6) 0.2030(3) 0.2703(3) 0.063(2) Uiso 0.699(5) 1 d P B 2
C150 C -0.5086(4) 0.2503(2) 0.3987(2) 0.0652(18) Uiso 1 1 d . . .
H150 H -0.5327 0.2336 0.3797 0.078 Uiso 1 1 calc R B .
C151 C -0.4163(4) 0.3558(2) 0.3631(2) 0.0631(17) Uiso 1 1 d . . .
H151 H -0.4148 0.3306 0.3733 0.076 Uiso 1 1 calc R . .
C152 C 0.4282(10) 0.0632(5) 0.3623(5) 0.171(6) Uiso 1 1 d . . .
C153 C -0.4557(5) 0.1952(3) 0.3131(3) 0.055(2) Uiso 0.699(5) 1 d P B 2
H153 H -0.4763 0.1732 0.3237 0.066 Uiso 0.699(5) 1 calc PR B 2
C154 C -0.4575(10) 0.2179(5) 0.2572(5) 0.038(4) Uiso 0.301(5) 1 d P B 1
H154 H -0.4699 0.2228 0.2300 0.046 Uiso 0.301(5) 1 calc PR B 1
C155 C -0.2927(4) 0.4801(2) 0.4109(2) 0.0671(18) Uiso 1 1 d . . .
H155 H -0.2820 0.4691 0.4362 0.081 Uiso 1 1 calc R . .
C156 C 0.1397(4) 0.1241(2) 0.3252(2) 0.0614(17) Uiso 1 1 d . . .
H156 H 0.1126 0.1435 0.3365 0.074 Uiso 1 1 calc R . .
C157 C 0.1697(5) 0.0943(2) 0.3490(3) 0.077(2) Uiso 1 1 d . . .
H157 H 0.1594 0.0928 0.3756 0.092 Uiso 1 1 calc R . .
C158 C 0.3253(4) 0.1779(2) 0.4112(2) 0.0690(19) Uiso 1 1 d . . .
H158 H 0.3434 0.1691 0.4365 0.083 Uiso 1 1 calc R . .
C159 C -0.1110(4) 0.1251(2) 0.2632(2) 0.0590(16) Uiso 1 1 d . . .
H159 H -0.1423 0.1246 0.2836 0.071 Uiso 1 1 calc R . .
C160 C -0.1626(5) 0.1320(3) 0.4978(3) 0.081(2) Uiso 1 1 d . . .
H160 H -0.1490 0.1391 0.4728 0.098 Uiso 1 1 calc R B .
C161 C -0.4642(8) 0.1766(4) 0.3129(4) 0.027(3) Uiso 0.301(5) 1 d P B 1
H161 H -0.4838 0.1542 0.3233 0.032 Uiso 0.301(5) 1 calc PR B 1
C162 C -0.3956(9) 0.2331(5) 0.3181(5) 0.036(4) Uiso 0.301(5) 1 d P B 1
C163 C 0.3354(4) 0.3720(2) 0.3856(2) 0.0637(17) Uiso 1 1 d . . .
H163 H 0.3551 0.3811 0.3628 0.076 Uiso 1 1 calc R . .
C164 C 0.0061(5) 0.5036(2) 0.3539(2) 0.074(2) Uiso 1 1 d . . .
H164 H 0.0495 0.4915 0.3647 0.089 Uiso 1 1 calc R . .
C165 C -0.0870(4) 0.4530(2) 0.1682(2) 0.0660(18) Uiso 1 1 d . . .
C166 C -0.5488(5) 0.2814(2) 0.4129(2) 0.0701(19) Uiso 1 1 d . B .
H166 H -0.5980 0.2857 0.4029 0.084 Uiso 1 1 calc R . .
C167 C -0.1343(4) 0.1096(2) 0.2262(2) 0.0696(19) Uiso 1 1 d . . .
H167 H -0.1824 0.1000 0.2213 0.084 Uiso 1 1 calc R . .
C168 C 0.0319(4) 0.4821(2) 0.1901(2) 0.0699(19) Uiso 1 1 d . . .
H168 H 0.0769 0.4924 0.1839 0.084 Uiso 1 1 calc R . .
C169 C -0.1359(5) 0.1053(3) 0.3785(3) 0.082(2) Uiso 1 1 d . . .
H169 H -0.1352 0.1289 0.3651 0.098 Uiso 1 1 calc R B .
C171 C -0.4399(4) 0.2982(2) 0.4574(2) 0.0673(19) Uiso 1 1 d . B .
H171 H -0.4177 0.3135 0.4782 0.081 Uiso 1 1 calc R . .
C172 C -0.4162(8) 0.2007(4) 0.3400(4) 0.022(3) Uiso 0.301(5) 1 d P B 1
C173 C 0.3588(6) 0.0832(3) 0.4775(3) 0.100(3) Uiso 1 1 d . . .
C174 C -0.4579(5) 0.3818(3) 0.3788(3) 0.095(3) Uiso 1 1 d . . .
H174 H -0.4781 0.3772 0.4028 0.114 Uiso 1 1 calc R . .
C175 C -0.3861(4) 0.0625(2) 0.3050(2) 0.071(2) Uiso 1 1 d . B .
H175 H -0.4099 0.0386 0.3026 0.085 Uiso 1 1 calc R . .
C176 C -0.4387(6) 0.2385(3) 0.2579(3) 0.067(3) Uiso 0.699(5) 1 d P B 2
H176 H -0.4461 0.2452 0.2309 0.080 Uiso 0.699(5) 1 calc PR B 2
C177 C -0.4126(10) 0.2454(5) 0.2804(5) 0.038(4) Uiso 0.301(5) 1 d P B 1
C178 C -0.3408(4) 0.1092(2) 0.4315(2) 0.0648(18) Uiso 1 1 d . B .
H17A H -0.3641 0.0856 0.4206 0.078 Uiso 1 1 calc R . .
H17B H -0.3113 0.1024 0.4563 0.078 Uiso 1 1 calc R . .
C179 C -0.4827(13) 0.1847(7) 0.2730(7) 0.059(5) Uiso 0.301(5) 1 d P B 1
H179 H -0.5123 0.1676 0.2569 0.071 Uiso 0.301(5) 1 calc PR B 1
C180 C -0.5153(5) 0.3045(3) 0.4409(3) 0.082(2) Uiso 1 1 d . . .
H180 H -0.5415 0.3254 0.4501 0.098 Uiso 1 1 calc R B .
C181 C -0.2072(6) 0.1102(3) 0.5687(3) 0.098(3) Uiso 1 1 d . B .
H181 H -0.2237 0.1013 0.5925 0.118 Uiso 1 1 calc R . .
C182 C -0.4709(6) 0.4185(3) 0.3567(3) 0.099(3) Uiso 1 1 d . . .
H182 H -0.5076 0.4354 0.3639 0.119 Uiso 1 1 calc R . .
C183 C 0.1923(4) 0.0967(2) 0.2696(3) 0.072(2) Uiso 1 1 d . . .
H183 H 0.2024 0.0978 0.2429 0.087 Uiso 1 1 calc R . .
C184 C -0.1139(5) 0.1053(3) 0.5200(3) 0.081(2) Uiso 1 1 d . B .
H184 H -0.0697 0.0955 0.5123 0.097 Uiso 1 1 calc R . .
C186 C -0.1463(6) 0.0965(3) 0.5566(3) 0.113(3) Uiso 1 1 d . . .
H186 H -0.1203 0.0789 0.5738 0.135 Uiso 1 1 calc R B .
C187 C 0.2147(5) 0.0668(2) 0.3340(3) 0.078(2) Uiso 1 1 d . . .
H187 H 0.2406 0.0489 0.3509 0.094 Uiso 1 1 calc R . .
C188 C -0.2490(5) 0.1389(2) 0.5450(2) 0.071(2) Uiso 1 1 d . . .
H188 H -0.2902 0.1508 0.5543 0.085 Uiso 1 1 calc R B .
C193 C -0.4025(4) 0.1372(2) 0.4416(2) 0.0697(19) Uiso 1 1 d . . .
C194 C 0.2203(6) 0.0663(3) 0.2934(3) 0.098(3) Uiso 1 1 d . . .
H194 H 0.2431 0.0454 0.2820 0.118 Uiso 1 1 calc R . .
C200 C 0.1547(3) 0.39651(13) 0.56314(13) 0.0286(9) Uiso 1 1 d . . .
H1A H 0.1794 0.4209 0.5703 0.034 Uiso 1 1 calc R . .
H1B H 0.1139 0.3938 0.5797 0.034 Uiso 1 1 calc R . .
C201 C 0.1951(3) 0.22976(14) 0.19064(15) 0.0330(10) Uiso 1 1 d . . .
H2A H 0.1878 0.2288 0.1616 0.040 Uiso 1 1 calc R . .
H2B H 0.2365 0.2471 0.1981 0.040 Uiso 1 1 calc R . .
C202 C 0.3400(7) 0.0669(3) 0.4304(4) 0.116(4) Uiso 1 1 d . . .
C203 C -0.0180(3) 0.42896(15) 0.47465(15) 0.0345(10) Uiso 1 1 d . . .
H4 H -0.0067 0.4150 0.4523 0.041 Uiso 1 1 calc R . .
C204 C 0.0166(3) 0.45289(15) 0.54128(15) 0.0369(11) Uiso 1 1 d . . .
H5 H 0.0505 0.4551 0.5640 0.044 Uiso 1 1 calc R . .
C205 C 0.2665(3) 0.30071(15) 0.27183(15) 0.0373(11) Uiso 1 1 d . . .
H6 H 0.2161 0.3036 0.2636 0.045 Uiso 1 1 calc R . .
C206 C 0.2635(2) 0.35602(13) 0.54104(13) 0.0280(9) Uiso 1 1 d . . .
H9A H 0.3069 0.3423 0.5533 0.034 Uiso 1 1 calc R . .
H9B H 0.2802 0.3812 0.5324 0.034 Uiso 1 1 calc R . .
C207 C 0.1016(4) 0.1239(2) 0.4586(2) 0.0102(13) Uiso 0.4923(14) 1 d P A 2
C208 C 0.0653(3) 0.26192(14) 0.55960(14) 0.0318(10) Uiso 1 1 d . . .

loop_
_atom_site_aniso_label
_atom_site_aniso_U_11
_atom_site_aniso_U_22
_atom_site_aniso_U_33
_atom_site_aniso_U_23
_atom_site_aniso_U_13
_atom_site_aniso_U_12
Re1 0.02423(8) 0.03986(10) 0.03112(9) 0.00122(8) -0.00183(7) -0.00061(8)
Re2 0.02021(7) 0.03442(9) 0.02481(7) -0.00637(7) 0.00299(6) 0.00103(7)
Re3 0.02338(7) 0.03093(8) 0.01945(7) -0.00149(7) 0.00158(6) 0.00248(7)
Re4 0.02489(8) 0.03138(9) 0.03091(8) -0.00500(7) -0.00402(7) 0.00075(7)
Mn1 0.0141(5) 0.0199(5) 0.0220(5) 0.0041(4) -0.0011(4) 0.0136(4)
Mn2 0.0200(3) 0.0335(3) 0.0296(3) -0.0041(3) 0.0014(3) -0.0015(3)
Mn3 0.0587(5) 0.0425(5) 0.0950(6) 0.0233(4) -0.0490(4) -0.0136(4)
Mn4 0.0256(3) 0.0324(3) 0.0213(3) -0.0010(3) 0.0003(2) 0.0027(3)
Cl2 0.0779(11) 0.0798(12) 0.0634(10) -0.0038(9) 0.0010(9) 0.0093(10)
Cl3 0.0558(16) 0.0531(16) 0.0531(15) 0.0004(13) 0.0125(13) -0.0004(14)
Cl18 0.0387(6) 0.0506(7) 0.0375(6) -0.0115(5) -0.0041(5) -0.0013(6)
P1 0.0227(6) 0.0897(11) 0.0330(6) 0.0025(7) 0.0001(5) -0.0038(7)
P2 0.0485(7) 0.0481(7) 0.0340(6) 0.0034(6) -0.0046(6) -0.0131(6)
P3 0.0538(8) 0.0457(8) 0.0425(7) 0.0004(6) -0.0143(7) -0.0066(7)
P8 0.0284(5) 0.0291(5) 0.0205(5) -0.0005(4) 0.0017(4) 0.0002(5)
P9 0.0221(5) 0.0385(6) 0.0273(5) -0.0074(5) 0.0032(4) -0.0012(5)
P10 0.0337(6) 0.0311(6) 0.0348(6) -0.0055(5) 0.0009(5) 0.0023(5)
P11 0.0219(5) 0.0369(6) 0.0247(5) -0.0002(5) 0.0031(4) 0.0053(5)
P13 0.0238(5) 0.0356(6) 0.0377(6) -0.0055(5) -0.0046(5) 0.0004(5)
P14 0.0224(5) 0.0289(5) 0.0240(5) -0.0009(4) 0.0044(4) 0.0039(4)
P15 0.0228(5) 0.0369(6) 0.0331(6) -0.0053(5) 0.0020(5) 0.0015(5)
P16 0.0324(6) 0.0363(6) 0.0333(6) -0.0077(5) 0.0009(5) 0.0005(5)
P17 0.0340(6) 0.0338(6) 0.0374(6) -0.0053(5) 0.0020(5) -0.0022(5)
O1 0.112(10) 0.43(2) 0.155(9) -0.199(9) 0.059(8) -0.109(12)
O3 0.40(2) 0.029(5) 0.55(2) 0.086(8) -0.318(15) -0.008(9)
O4 0.072(3) 0.069(3) 0.054(2) -0.0329(19) -0.014(2) 0.018(2)
O7 0.078(5) 0.097(8) 0.176(9) 0.013(8) 0.085(5) 0.010(6)
O9 0.105(4) 0.104(4) 0.124(4) -0.061(3) -0.049(3) 0.021(3)
O11 0.109(4) 0.128(5) 0.137(5) 0.021(4) 0.041(4) -0.059(3)
O15 0.057(2) 0.110(4) 0.0293(19) -0.010(2) -0.0089(18) -0.004(3)
O17 0.059(4) 0.073(5) 0.049(4) 0.015(4) 0.017(4) 0.034(4)
O25 0.244(17) 0.086(6) 0.085(7) 0.060(5) -0.006(9) -0.043(9)
O26 0.191(12) 0.105(11) 0.320(18) -0.025(12) 0.166(10) 0.010(10)
O32 0.069(6) 0.119(9) 0.139(9) 0.044(7) 0.045(6) -0.003(6)
O35 0.101(4) 0.069(3) 0.088(4) 0.015(3) 0.002(3) 0.034(3)
O36 0.071(3) 0.172(4) 0.080(3) -0.071(3) 0.018(2) -0.062(3)
O69 0.103(10) 0.243(18) 0.223(15) 0.112(13) 0.063(10) 0.029(12)
O95 0.086(5) 0.049(5) 0.121(7) 0.014(5) 0.062(4) -0.018(4)
O139 0.076(4) 0.168(7) 0.128(5) 0.036(5) -0.019(4) -0.018(4)
O149 0.176(8) 0.274(8) 0.113(4) 0.124(4) 0.015(5) 0.024(7)
O185 0.083(4) 0.239(8) 0.098(4) 0.030(5) 0.018(3) -0.058(4)

loop_
_atom_type_symbol
_atom_type_description
_atom_type_scat_dispersion_real
_atom_type_scat_dispersion_imag
_atom_type_scat_source
C C 0.0033 0.0016 'International Tables Vol C Tables 4.2.6.8 and 6.1.1.4'
H H 0.0000 0.0000 'International Tables Vol C Tables 4.2.6.8 and 6.1.1.4'
N N 0.0061 0.0033 'International Tables Vol C Tables 4.2.6.8 and 6.1.1.4'
P P 0.1023 0.0942 'International Tables Vol C Tables 4.2.6.8 and 6.1.1.4'
Mn Mn 0.3368 0.7283 'International Tables Vol C Tables 4.2.6.8 and 6.1.1.4'
Re Re -1.0185 7.2310 'International Tables Vol C Tables 4.2.6.8 and 6.1.1.4'
Cl Cl 0.1484 0.1585 'International Tables Vol C Tables 4.2.6.8 and 6.1.1.4'
O O 0.0106 0.0060 'International Tables Vol C Tables 4.2.6.8 and 6.1.1.4'

loop_
_geom_angle_atom_site_label_1
_geom_angle_atom_site_label_2
_geom_angle_atom_site_label_3
_geom_angle
C3 Re1 C1 86.25(19)
C3 Re1 C2 82.70(19)
C1 Re1 C2 85.53(18)
C3 Re1 P2 94.25(15)
C1 Re1 P2 94.39(14)
C2 Re1 P2 176.95(13)
C3 Re1 P1 91.33(15)
C1 Re1 P1 177.07(14)
C2 Re1 P1 92.52(13)
P2 Re1 P1 87.43(5)
C3 Re1 P3 176.03(14)
C1 Re1 P3 97.63(14)
C2 Re1 P3 96.75(13)
P2 Re1 P3 86.29(5)
P1 Re1 P3 84.76(6)
C6 Re2 C4 86.17(18)
C6 Re2 C5 86.54(17)
C4 Re2 C5 85.03(17)
C6 Re2 P15 92.26(13)
C4 Re2 P15 96.70(13)
C5 Re2 P15 177.83(13)
C6 Re2 P16 176.15(12)
C4 Re2 P16 92.18(13)
C5 Re2 P16 96.79(12)
P15 Re2 P16 84.48(4)
C6 Re2 P9 93.75(13)
C4 Re2 P9 175.72(13)
C5 Re2 P9 90.70(12)
P15 Re2 P9 87.58(4)
P16 Re2 P9 88.15(4)
C8 Re3 C9 85.67(17)
C8 Re3 C7 84.88(18)
C9 Re3 C7 87.74(18)
C8 Re3 P11 177.41(12)
C9 Re3 P11 93.41(12)
C7 Re3 P11 92.67(14)
C8 Re3 P8 92.09(12)
C9 Re3 P8 177.34(13)
C7 Re3 P8 93.49(14)
P11 Re3 P8 88.89(4)
C8 Re3 P14 98.80(12)
C9 Re3 P14 92.26(13)
C7 Re3 P14 176.31(14)
P11 Re3 P14 83.64(4)
P8 Re3 P14 86.67(4)
C10 Re4 C11 82.02(19)
C10 Re4 C12 84.15(18)
C11 Re4 C12 85.55(18)
C10 Re4 P13 91.51(14)
C11 Re4 P13 96.23(13)
C12 Re4 P13 175.04(13)
C10 Re4 P17 172.28(14)
C11 Re4 P17 92.38(14)
C12 Re4 P17 100.78(13)
P13 Re4 P17 83.79(4)
C10 Re4 P10 97.92(14)
C11 Re4 P10 177.54(13)
C12 Re4 P10 91.99(13)
P13 Re4 P10 86.23(4)
P17 Re4 P10 87.91(4)
N7 Mn1 N4 99.32(17)
N7 Mn1 O3 94.1(5)
N4 Mn1 O3 139.6(7)
N7 Mn1 N1 106.33(18)
N4 Mn1 N1 106.68(17)
O3 Mn1 N1 105.7(7)
N7 Mn1 O92 149.0(7)
N4 Mn1 O92 92.8(7)
O3 Mn1 O92 59.6(8)
N1 Mn1 O92 97.2(7)
N7 Mn1 Cl1 114.01(18)
N4 Mn1 Cl1 118.94(19)
O3 Mn1 Cl1 24.1(6)
N1 Mn1 Cl1 110.38(19)
O92 Mn1 Cl1 36.7(7)
N5 Mn2 N2 108.10(17)
N5 Mn2 N10 106.48(17)
N2 Mn2 N10 112.07(17)
N5 Mn2 O4 120.16(18)
N2 Mn2 O4 112.61(18)
N10 Mn2 O4 96.75(17)
N8 Mn3 O95 99.8(3)
N8 Mn3 N11 120.71(19)
O95 Mn3 N11 99.0(3)
N8 Mn3 N3 109.41(18)
O95 Mn3 N3 112.0(3)
N11 Mn3 N3 114.18(19)
N8 Mn3 O7 108.7(3)
O95 Mn3 O7 22.6(4)
N11 Mn3 O7 109.9(4)
N3 Mn3 O7 89.3(4)
N9 Mn4 N6 101.58(16)
N9 Mn4 N12 110.88(17)
N6 Mn4 N12 107.08(16)
N9 Mn4 O11 120.6(2)
N6 Mn4 O11 92.7(2)
N12 Mn4 O11 119.2(2)
O154 Mn20 N1 106.9(12)
O154 Mn20 N7 103.5(11)
N1 Mn20 N7 118.8(2)
O154 Mn20 N4 98.9(12)
N1 Mn20 N4 118.94(19)
N7 Mn20 N4 106.74(19)
O3 Cl1 O25 108.5(13)
O3 Cl1 O26 132.1(13)
O25 Cl1 O26 108.7(9)
O3 Cl1 O92 92.3(15)
O25 Cl1 O92 88.3(11)
O26 Cl1 O92 117.9(12)
O3 Cl1 Mn1 44.6(12)
O25 Cl1 Mn1 114.4(7)
O26 Cl1 Mn1 133.8(8)
O92 Cl1 Mn1 50.1(9)
O185 Cl2 O11 103.7(5)
O185 Cl2 O149 114.4(6)
O11 Cl2 O149 107.0(5)
O185 Cl2 O139 107.7(5)
O11 Cl2 O139 113.8(4)
O149 Cl2 O139 110.2(5)
O1 Cl3 O32 88.1(10)
O1 Cl3 O7 130.5(11)
O32 Cl3 O7 116.3(8)
O1 Cl3 O21 105.0(12)
O32 Cl3 O21 112.6(10)
O7 Cl3 O21 103.7(10)
O36 Cl18 O35 115.7(4)
O36 Cl18 O15 108.2(3)
O35 Cl18 O15 109.5(3)
O36 Cl18 O4 108.7(3)
O35 Cl18 O4 106.4(3)
O15 Cl18 O4 108.1(3)
C172 P1 C86 107.3(5)
C172 P1 C112 94.7(5)
C86 P1 C112 102.8(3)
C172 P1 C113 18.3(5)
C86 P1 C113 94.8(3)
C112 P1 C113 110.9(3)
C172 P1 Re1 116.0(5)
C86 P1 Re1 120.2(2)
C112 P1 Re1 112.3(2)
C113 P1 Re1 114.3(2)
C130 P2 C99 102.2(3)
C130 P2 C46 99.4(3)
C99 P2 C46 104.3(3)
C130 P2 Re1 122.3(2)
C99 P2 Re1 110.0(2)
C46 P2 Re1 116.4(2)
C144 P3 C178 106.6(4)
C144 P3 C63 96.3(3)
C178 P3 C63 104.5(3)
C144 P3 Re1 117.8(3)
C178 P3 Re1 109.7(2)
C63 P3 Re1 120.08(19)
C39 P8 C13 102.4(2)
C39 P8 C208 105.0(2)
C13 P8 C208 98.6(2)
C39 P8 Re3 111.41(17)
C13 P8 Re3 120.94(15)
C208 P8 Re3 116.36(16)
C21 P9 C201 104.5(2)
C21 P9 C50 99.6(2)
C201 P9 C50 102.9(2)
C21 P9 Re2 117.11(17)
C201 P9 Re2 111.33(16)
C50 P9 Re2 119.34(18)
C37 P10 C82 105.2(3)
C37 P10 C124 103.5(3)
C82 P10 C124 100.1(3)
C37 P10 Re4 111.34(19)
C82 P10 Re4 116.82(18)
C124 P10 Re4 118.14(19)
C42 P11 C43 100.0(2)
C42 P11 C206 102.1(2)
C43 P11 C206 106.5(2)
C42 P11 Re3 120.77(16)
C43 P11 Re3 114.08(16)
C206 P11 Re3 111.74(15)
C34 P13 C32 98.4(2)
C34 P13 C98 102.2(2)
C32 P13 C98 106.9(3)
C34 P13 Re4 119.97(18)
C32 P13 Re4 114.28(18)
C98 P13 Re4 113.19(19)
C14 P14 C15 101.9(2)
C14 P14 C200 105.9(2)
C15 P14 C200 104.2(2)
C14 P14 Re3 114.64(15)
C15 P14 Re3 119.43(15)
C200 P14 Re3 109.53(15)
C60 P15 C23 98.9(2)
C60 P15 C49 106.6(2)
C23 P15 C49 102.5(2)
C60 P15 Re2 115.37(18)
C23 P15 Re2 120.95(17)
C49 P15 Re2 110.78(17)
C122 P16 C65 102.3(3)
C122 P16 C55 102.3(3)
C65 P16 C55 105.6(3)
C122 P16 Re2 119.8(2)
C65 P16 Re2 109.29(18)
C55 P16 Re2 115.9(2)
C33 P17 C62 102.8(2)
C33 P17 C25 96.6(3)
C62 P17 C25 105.2(2)
C33 P17 Re4 123.38(19)
C62 P17 Re4 109.71(17)
C25 P17 Re4 116.85(18)
Cl1 O3 Mn1 111.2(16)
Cl18 O4 Mn2 121.5(3)
Cl3 O7 Mn3 123.8(7)
C202 O9 C152 123.0(8)
Cl2 O11 Mn4 110.7(4)
Cl1 O92 Mn1 93.2(11)
C207 O154 Mn20 161(3)
C1 N1 Mn20 159.5(4)
C1 N1 Mn1 168.7(4)
Mn20 N1 Mn1 10.59(6)
C2 N2 Mn2 162.9(4)
C3 N3 Mn3 167.3(4)
C4 N4 Mn20 164.5(4)
C4 N4 Mn1 170.5(4)
Mn20 N4 Mn1 11.42(6)
C5 N5 Mn2 166.6(4)
C6 N6 Mn4 168.6(4)
C7 N7 Mn20 158.1(4)
C7 N7 Mn1 169.0(4)
Mn20 N7 Mn1 11.45(6)
C8 N8 Mn3 163.7(4)
C9 N9 Mn4 167.0(4)
C10 N10 Mn2 168.1(4)
C11 N11 Mn3 157.4(4)
C12 N12 Mn4 169.1(4)
N1 C1 Re1 176.4(5)
N2 C2 Re1 174.0(4)
N3 C3 Re1 175.0(5)
N4 C4 Re2 174.4(4)
N5 C5 Re2 177.3(4)
N6 C6 Re2 178.4(4)
N7 C7 Re3 178.8(5)
N8 C8 Re3 174.4(4)
N9 C9 Re3 173.2(4)
N10 C10 Re4 174.2(4)
N11 C11 Re4 174.7(5)
N12 C12 Re4 174.8(4)
C35 C13 C22 120.3(5)
C35 C13 P8 119.4(4)
C22 C13 P8 120.2(4)
C204 C14 C203 117.4(4)
C204 C14 P14 124.2(3)
C203 C14 P14 118.5(4)
C64 C15 C36 119.2(5)
C64 C15 P14 117.4(4)
C36 C15 P14 123.1(4)
C206 C18 C200 113.0(4)
C206 C18 C45 107.0(4)
C200 C18 C45 106.2(4)
C206 C18 C39 111.1(4)
C200 C18 C39 111.7(4)
C45 C18 C39 107.4(4)
C29 C21 C88 114.6(5)
C29 C21 P9 119.8(4)
C88 C21 P9 125.5(4)
C54 C22 C13 119.1(5)
C205 C23 C69 119.2(5)
C205 C23 P15 122.0(4)
C69 C23 P15 118.9(4)
C95 C25 C85 119.8(6)
C95 C25 P17 125.5(4)
C85 C25 P17 114.6(4)
C70 C26 C101 121.0(6)
C102 C27 C204 119.2(5)
C94 C29 C21 124.0(5)
C54 C30 C89 120.1(6)
C76 C31 C46 120.3(5)
C71 C32 C126 118.7(6)
C71 C32 P13 116.0(4)
C126 C32 P13 125.2(5)
C80 C33 C136 118.3(6)
C80 C33 P17 122.4(4)
C136 C33 P17 119.2(5)
C118 C34 C78 115.2(5)
C118 C34 P13 120.9(4)
C78 C34 P13 123.9(4)
C89 C35 C13 119.5(5)
C47 C36 C15 119.0(5)
C74 C37 P10 117.5(4)
C119 C38 C49 105.8(4)
C119 C38 C201 108.1(4)
C49 C38 C201 111.8(4)
C119 C38 C65 105.8(4)
C49 C38 C65 111.6(4)
C201 C38 C65 113.2(4)
C18 C39 P8 114.9(3)
C83 C40 C43 119.8(5)
C51 C42 C120 118.3(5)
C51 C42 P11 119.1(4)
C120 C42 P11 122.5(4)
C131 C43 C40 118.9(5)
C131 C43 P11 126.7(4)
C40 C43 P11 114.1(4)
C138 C44 C118 120.0(6)
C108 C46 C31 118.7(5)
C108 C46 P2 125.3(5)
C31 C46 P2 116.0(4)
C59 C47 C36 120.5(5)
C110 C48 C66 117.1(6)
C38 C49 P15 116.5(4)
C58 C50 C67 117.1(5)
C58 C50 P9 123.8(4)
C67 C50 P9 119.1(4)
C91 C51 C42 119.3(5)
C59 C52 C64 119.8(5)
C120 C53 C90 119.4(6)
C30 C54 C22 121.4(5)
C100 C55 C87 118.5(6)
C100 C55 P16 125.0(5)
C87 C55 P16 116.6(4)
C105 C56 C208 119.6(5)
C66 C58 C50 122.4(5)
C52 C59 C47 121.4(5)
C79 C60 C61 118.6(5)
C79 C60 P15 117.0(4)
C61 C60 P15 124.4(4)
C103 C61 C60 120.1(6)
C74 C62 P17 117.7(4)
C107 C63 C125 118.0(6)
C107 C63 P3 121.9(5)
C125 C63 P3 120.0(5)
C15 C64 C52 119.8(5)
C38 C65 P16 116.7(4)
C58 C66 C48 121.1(5)
C50 C67 C110 120.8(6)
C208 C68 C97 122.0(5)
C106 C69 C23 119.4(5)
C26 C70 C82 121.6(5)
C151 C71 C32 120.2(6)
C76 C72 C93 120.3(6)
C81 C73 C205 118.6(5)
C62 C74 C37 113.1(5)
C62 C74 C109 108.7(5)
C37 C74 C109 104.5(5)
C62 C74 C98 114.7(5)
C37 C74 C98 109.2(5)
C109 C74 C98 105.9(5)
C72 C76 C31 120.5(5)
C78 C77 C138 117.9(6)
C77 C78 C34 122.9(5)
C60 C79 C148 120.2(5)
C33 C80 C127 121.2(6)
C106 C81 C73 120.8(6)
C70 C82 C135 119.4(5)
C70 C82 P10 119.5(4)
C135 C82 P10 121.0(4)
C163 C83 C40 118.9(6)
C124 C84 C133 124.3(6)
C25 C85 C155 120.7(6)
C96 C86 C150 116.0(6)
C96 C86 P1 123.9(5)
C150 C86 P1 120.1(5)
C159 C87 C55 120.9(6)
C145 C88 C21 122.0(6)
C35 C89 C30 119.6(5)
C91 C90 C53 120.1(6)
C90 C91 C51 122.2(6)
C134 C92 C175 117.5(6)
C108 C93 C72 117.5(6)
C29 C94 C146 119.0(6)
C25 C95 C141 122.3(5)
C86 C96 C171 123.3(6)
C117 C97 C68 117.3(5)
C74 C98 P13 115.7(4)
C193 C99 P2 115.9(5)
C55 C100 C104 119.7(6)
C142 C101 C26 118.2(7)
C132 C102 C27 121.1(5)
C61 C103 C158 121.8(7)
C167 C104 C100 119.6(6)
C56 C105 C117 120.4(6)
C81 C106 C69 120.6(6)
C63 C107 C134 121.8(6)
C93 C108 C46 122.5(6)
C48 C110 C67 121.5(6)
C155 C111 C141 121.4(7)
C193 C112 P1 116.2(5)
C153 C113 C123 119.8(7)
C153 C113 P1 122.0(6)
C123 C113 P1 118.1(5)
C176 C114 C123 118.5(9)
C127 C115 C164 122.0(7)
O69 C116 O17 124.8(11)
C97 C117 C105 121.0(6)
C44 C118 C34 123.0(6)
C53 C120 C42 120.4(5)
C137 C121 C129 123.3(13)
C156 C122 C183 117.1(6)
C156 C122 P16 119.3(5)
C183 C122 P16 123.4(5)
C113 C123 C114 120.3(7)
C84 C124 C165 120.3(6)
C84 C124 P10 122.7(5)
C165 C124 P10 116.8(5)
C63 C125 C175 118.4(6)
C182 C126 C32 119.3(8)
C115 C127 C80 120.8(7)
C144 C129 C121 115.3(10)
C160 C130 C188 117.8(7)
C160 C130 P2 121.7(6)
C188 C130 P2 120.5(6)
C147 C131 C43 120.7(6)
C102 C132 C203 120.2(5)
C84 C133 C168 116.2(6)
C92 C134 C107 120.9(6)
C82 C135 C142 115.5(6)
C164 C136 C33 121.7(7)
C121 C137 C139 121.1(14)
C44 C138 C77 121.0(6)
C169 C139 C137 122.9(11)
C168 C140 C165 123.5(8)
C95 C141 C111 117.9(6)
C101 C142 C135 123.9(7)
C129 C144 C169 119.8(9)
C129 C144 P3 124.1(8)
C169 C144 P3 116.0(6)
C146 C145 C88 122.2(7)
C145 C146 C94 117.9(6)
C131 C147 C163 121.5(7)
C158 C148 C79 120.8(7)
C176 C149 C153 112.0(9)
C86 C150 C166 123.0(7)
C174 C151 C71 122.1(8)
C143 C152 O9 159.6(14)
C113 C153 C149 124.5(9)
C179 C154 C177 122.7(17)
C111 C155 C85 117.7(7)
C157 C156 C122 121.2(7)
C156 C157 C187 120.9(8)
C148 C158 C103 118.4(7)
C167 C159 C87 120.0(7)
C130 C160 C184 128.9(8)
C179 C161 C172 124.4(16)
C177 C162 C172 134.0(16)
C147 C163 C83 120.1(7)
C136 C164 C115 115.6(7)
C124 C165 C140 114.5(6)
C180 C166 C150 118.8(8)
C104 C167 C159 121.0(7)
C140 C168 C133 121.0(8)
C139 C169 C144 116.4(9)
C96 C171 C180 116.9(7)
C162 C172 C161 107.5(12)
C162 C172 P1 113.2(11)
C161 C172 P1 139.0(11)
C151 C174 C182 117.0(9)
C92 C175 C125 123.3(7)
C114 C176 C149 124.8(10)
C162 C177 C154 111.7(16)
C193 C178 P3 116.7(5)
C154 C179 C161 119.5(19)
C166 C180 C171 121.9(8)
C186 C181 C188 119.6(10)
C126 C182 C174 121.4(9)
C194 C183 C122 121.2(8)
C160 C184 C186 107.1(8)
C181 C186 C184 128.1(10)
C194 C187 C157 118.4(8)
C130 C188 C181 118.2(8)
C128 C193 C178 107.3(7)
C128 C193 C112 107.1(7)
C178 C193 C112 113.3(6)
C128 C193 C99 108.0(7)
C178 C193 C99 111.5(6)
C112 C193 C99 109.4(6)
C187 C194 C183 120.3(9)
C18 C200 P14 115.8(3)
C38 C201 P9 115.1(4)
O9 C202 C173 133.2(9)
C132 C203 C14 121.5(5)
C14 C204 C27 120.4(4)
C23 C205 C73 121.3(5)
C18 C206 P11 117.6(3)
C68 C208 C56 119.6(5)
C68 C208 P8 126.3(4)
C56 C208 P8 114.2(4)

loop_
_geom_bond_atom_site_label_1
_geom_bond_atom_site_label_2
_geom_bond_distance
Re1 C3 2.042(5)
Re1 C1 2.074(5)
Re1 C2 2.089(5)
Re1 P2 2.4160(15)
Re1 P1 2.4211(14)
Re1 P3 2.4214(16)
Re2 C6 2.056(4)
Re2 C4 2.077(5)
Re2 C5 2.083(4)
Re2 P15 2.4187(12)
Re2 P16 2.4281(14)
Re2 P9 2.4306(12)
Re3 C8 2.075(4)
Re3 C9 2.076(4)
Re3 C7 2.089(5)
Re3 P11 2.4086(12)
Re3 P8 2.4113(12)
Re3 P14 2.4262(12)
Re4 C10 2.057(5)
Re4 C11 2.062(5)
Re4 C12 2.089(5)
Re4 P13 2.4262(12)
Re4 P17 2.4324(14)
Re4 P10 2.4355(14)
Mn1 N7 2.097(4)
Mn1 N4 2.108(5)
Mn1 O3 2.13(2)
Mn1 N1 2.139(5)
Mn1 O92 2.17(3)
Mn1 Cl1 2.827(6)
Mn2 N5 2.035(4)
Mn2 N2 2.051(4)
Mn2 N10 2.067(4)
Mn2 O4 2.097(4)
Mn3 N8 2.011(4)
Mn3 O95 2.048(11)
Mn3 N11 2.049(5)
Mn3 N3 2.053(5)
Mn3 O7 2.331(13)
Mn4 N9 2.037(4)
Mn4 N6 2.054(4)
Mn4 N12 2.059(4)
Mn4 O11 2.168(7)
Mn20 O154 1.78(3)
Mn20 N1 1.949(5)
Mn20 N7 1.988(5)
Mn20 N4 2.005(5)
Cl1 O3 1.241(18)
Cl1 O25 1.577(17)
Cl1 O26 1.644(19)
Cl1 O92 1.69(3)
Cl2 O185 1.305(8)
Cl2 O11 1.391(7)
Cl2 O149 1.440(8)
Cl2 O139 1.498(7)
Cl3 O1 1.357(16)
Cl3 O32 1.372(12)
Cl3 O7 1.396(14)
Cl3 O21 1.45(2)
Cl18 O36 1.376(6)
Cl18 O35 1.427(6)
Cl18 O15 1.437(5)
Cl18 O4 1.465(5)
P1 C172 1.733(13)
P1 C86 1.812(7)
P1 C112 1.812(7)
P1 C113 1.853(7)
P2 C130 1.822(7)
P2 C99 1.825(7)
P2 C46 1.847(6)
P3 C144 1.825(8)
P3 C178 1.829(8)
P3 C63 1.844(6)
P8 C39 1.826(5)
P8 C13 1.849(5)
P8 C208 1.856(5)
P9 C21 1.795(5)
P9 C201 1.827(5)
P9 C50 1.834(5)
P10 C37 1.816(6)
P10 C82 1.834(6)
P10 C124 1.852(6)
P11 C42 1.827(5)
P11 C43 1.840(5)
P11 C206 1.844(5)
P13 C34 1.800(5)
P13 C32 1.810(6)
P13 C98 1.851(6)
P14 C14 1.807(5)
P14 C15 1.843(5)
P14 C200 1.853(4)
P15 C60 1.816(5)
P15 C23 1.832(5)
P15 C49 1.869(6)
P16 C122 1.813(6)
P16 C65 1.811(6)
P16 C55 1.826(6)
P17 C33 1.829(6)
P17 C62 1.856(5)
P17 C25 1.856(6)
O9 C202 1.657(14)
O9 C152 1.660(19)
O17 C116 1.433(13)
O69 C116 1.31(2)
O154 C207 1.47(3)
N1 C1 1.146(7)
N2 C2 1.119(6)
N3 C3 1.142(7)
N4 C4 1.138(6)
N5 C5 1.137(6)
N6 C6 1.142(6)
N7 C7 1.120(7)
N8 C8 1.167(6)
N9 C9 1.148(6)
N10 C10 1.155(6)
N11 C11 1.137(7)
N12 C12 1.133(6)
C13 C35 1.399(7)
C13 C22 1.413(7)
C14 C204 1.402(7)
C14 C203 1.409(6)
C15 C64 1.388(7)
C15 C36 1.413(7)
C18 C206 1.542(7)
C18 C200 1.554(6)
C18 C45 1.553(7)
C18 C39 1.574(7)
C21 C29 1.395(7)
C21 C88 1.416(9)
C22 C54 1.391(8)
C23 C205 1.378(7)
C23 C69 1.402(8)
C25 C95 1.337(8)
C25 C85 1.365(8)
C26 C70 1.358(8)
C26 C101 1.390(8)
C27 C102 1.395(7)
C27 C204 1.403(7)
C29 C94 1.365(8)
C30 C54 1.362(8)
C30 C89 1.423(8)
C31 C76 1.390(8)
C31 C46 1.403(8)
C32 C71 1.397(8)
C32 C126 1.409(10)
C33 C80 1.367(8)
C33 C136 1.427(9)
C34 C118 1.392(8)
C34 C78 1.420(8)
C35 C89 1.398(8)
C36 C47 1.408(8)
C37 C74 1.558(8)
C38 C119 1.546(9)
C38 C49 1.546(7)
C38 C201 1.554(7)
C38 C65 1.585(8)
C40 C83 1.399(9)
C40 C43 1.411(8)
C42 C51 1.422(7)
C42 C120 1.424(7)
C43 C131 1.379(8)
C44 C138 1.362(10)
C44 C118 1.366(9)
C46 C108 1.392(9)
C47 C59 1.374(8)
C48 C110 1.371(9)
C48 C66 1.390(9)
C50 C58 1.370(7)
C50 C67 1.384(8)
C51 C91 1.385(8)
C52 C59 1.345(8)
C52 C64 1.431(8)
C53 C120 1.392(8)
C53 C90 1.411(9)
C55 C100 1.357(8)
C55 C87 1.405(9)
C56 C105 1.382(8)
C56 C208 1.404(7)
C58 C66 1.365(7)
C60 C79 1.364(8)
C60 C61 1.405(8)
C61 C103 1.343(10)
C62 C74 1.477(7)
C63 C107 1.327(9)
C63 C125 1.382(9)
C67 C110 1.392(9)
C68 C208 1.357(7)
C68 C97 1.419(8)
C69 C106 1.400(9)
C70 C82 1.373(7)
C71 C151 1.378(10)
C72 C76 1.370(9)
C72 C93 1.446(10)
C73 C81 1.387(8)
C73 C205 1.406(8)
C74 C109 1.561(8)
C74 C98 1.582(8)
C77 C78 1.381(8)
C77 C138 1.397(9)
C79 C148 1.425(9)
C80 C127 1.380(9)
C81 C106 1.369(9)
C82 C135 1.412(8)
C83 C163 1.388(10)
C84 C124 1.330(8)
C84 C133 1.377(10)
C85 C155 1.434(10)
C86 C96 1.384(9)
C86 C150 1.401(10)
C87 C159 1.395(9)
C88 C145 1.365(10)
C90 C91 1.357(9)
C92 C134 1.328(9)
C92 C175 1.342(10)
C93 C108 1.374(9)
C94 C146 1.426(9)
C95 C141 1.392(9)
C96 C171 1.395(10)
C97 C117 1.388(8)
C99 C193 1.573(10)
C100 C104 1.474(9)
C101 C142 1.317(10)
C102 C132 1.345(8)
C103 C158 1.411(11)
C104 C167 1.330(11)
C105 C117 1.390(9)
C107 C134 1.414(9)
C111 C155 1.362(10)
C111 C141 1.400(9)
C112 C193 1.574(10)
C113 C153 1.324(12)
C113 C123 1.404(11)
C114 C176 1.340(13)
C114 C123 1.418(11)
C115 C127 1.342(11)
C115 C164 1.437(12)
C121 C137 1.078(18)
C121 C129 1.603(17)
C122 C156 1.384(9)
C122 C183 1.396(10)
C124 C165 1.425(10)
C125 C175 1.401(10)
C126 C182 1.323(13)
C128 C193 1.520(14)
C129 C144 1.321(14)
C130 C160 1.363(12)
C130 C188 1.375(11)
C131 C147 1.351(10)
C132 C203 1.379(8)
C133 C168 1.427(11)
C135 C142 1.442(11)
C136 C164 1.402(11)
C137 C139 1.432(17)
C139 C169 1.356(14)
C140 C168 1.289(11)
C140 C165 1.454(11)
C143 C152 1.37(2)
C144 C169 1.455(12)
C145 C146 1.354(10)
C147 C163 1.372(10)
C148 C158 1.330(10)
C149 C176 1.455(15)
C149 C153 1.460(14)
C150 C166 1.405(11)
C151 C174 1.314(13)
C154 C179 1.36(3)
C154 C177 1.43(2)
C156 C157 1.376(11)
C157 C187 1.379(12)
C159 C167 1.375(10)
C160 C184 1.428(12)
C161 C179 1.37(3)
C161 C172 1.45(2)
C162 C177 1.34(2)
C162 C172 1.41(2)
C166 C180 1.329(12)
C171 C180 1.435(11)
C173 C202 1.675(16)
C174 C182 1.472(14)
C178 C193 1.537(11)
C181 C186 1.299(16)
C181 C188 1.434(13)
C183 C194 1.382(13)
C184 C186 1.444(15)
C187 C194 1.372(13)
